data_2223225
loop_
_publ_author_name
'Fun, Hoong-Kun'
'Goh, Jia Hao'
'Chandrakantha, B.'
'Isloor, Arun M.'

_publ_section_title
;
 1-Dibromomethyl-4-methoxy-2-nitrobenzene
;
_journal_coeditor_code WN2343
_journal_issue 9
_journal_name_full 'Acta Crystallographica Section E'
_journal_page_first o2193
_journal_page_last o2194
_journal_paper_doi 10.1107/S1600536809031833
_journal_volume 65
_journal_year 2009
_chemical_formula_iupac 'C8 H7 Br2 N O3'
_chemical_formula_moiety 'C8 H7 Br2 N O3'
_chemical_formula_sum 'C8 H7 Br2 N O3'
_chemical_formula_weight 324.97
_chemical_name_systematic
;
1-Dibromomethyl-4-methoxy-2-nitrobenzene
;
_space_group_IT_number 2
_symmetry_cell_setting triclinic
_symmetry_space_group_name_Hall '-P 1'
_symmetry_space_group_name_H-M 'P -1'
_atom_sites_solution_hydrogens geom
_atom_sites_solution_primary direct
_atom_sites_solution_secondary difmap
_audit_creation_method SHELXL-97
_cell_angle_alpha 106.2850(10)
_cell_angle_beta 99.6910(10)
_cell_angle_gamma 102.4010(10)
_cell_formula_units_Z 4
_cell_length_a 7.95910(10)
_cell_length_b 11.1949(2)
_cell_length_c 12.2509(2)
_cell_measurement_reflns_used 9885
_cell_measurement_temperature 100.00(10)
_cell_measurement_theta_max 35.08
_cell_measurement_theta_min 2.18
_cell_volume 992.45(3)
_computing_cell_refinement 'SAINT (Bruker, 2005)'
_computing_data_collection 'APEX2 (Bruker, 2005)'
_computing_data_reduction 'SAINT (Bruker, 2005)'
_computing_molecular_graphics 'SHELXTL (Sheldrick, 2008)'
_computing_publication_material
;
SHELXTL (Sheldrick, 2008) and PLATON (Spek, 2009)
;
_computing_structure_refinement 'SHELXTL (Sheldrick, 2008)'
_computing_structure_solution 'SHELXTL (Sheldrick, 2008)'
_diffrn_ambient_temperature 100.00(10)
_diffrn_measured_fraction_theta_full 0.989
_diffrn_measured_fraction_theta_max 0.989
_diffrn_measurement_device_type 'Bruker SMART APEXII CCD area-detector'
_diffrn_measurement_method '\f and \w'
_diffrn_radiation_monochromator graphite
_diffrn_radiation_source 'fine-focus sealed tube'
_diffrn_radiation_type MoK\a
_diffrn_radiation_wavelength 0.71073
_diffrn_reflns_av_R_equivalents 0.0271
_diffrn_reflns_av_sigmaI/netI 0.0252
_diffrn_reflns_limit_h_max 12
_diffrn_reflns_limit_h_min -12
_diffrn_reflns_limit_k_max 18
_diffrn_reflns_limit_k_min -17
_diffrn_reflns_limit_l_max 19
_diffrn_reflns_limit_l_min -19
_diffrn_reflns_number 32659
_diffrn_reflns_theta_full 35.26
_diffrn_reflns_theta_max 35.26
_diffrn_reflns_theta_min 1.97
_diffrn_standards_number 0
_exptl_absorpt_coefficient_mu 8.147
_exptl_absorpt_correction_T_max 0.3111
_exptl_absorpt_correction_T_min 0.2096
_exptl_absorpt_correction_type multi-scan
_exptl_absorpt_process_details '(<i>SADABS</i>; Bruker, 2005)'
_exptl_crystal_colour colourless
_exptl_crystal_density_diffrn 2.175
_exptl_crystal_density_method 'not measured'
_exptl_crystal_description block
_exptl_crystal_F_000 624
_exptl_crystal_size_max 0.279
_exptl_crystal_size_mid 0.248
_exptl_crystal_size_min 0.187
_refine_diff_density_max 0.781
_refine_diff_density_min -0.472
_refine_ls_extinction_method none
_refine_ls_goodness_of_fit_ref 1.014
_refine_ls_hydrogen_treatment mixed
_refine_ls_matrix_type full
_refine_ls_number_parameters 261
_refine_ls_number_reflns 8800
_refine_ls_number_restraints 0
_refine_ls_restrained_S_all 1.014
_refine_ls_R_factor_all 0.0353
_refine_ls_R_factor_gt 0.0261
_refine_ls_shift/su_max 0.004
_refine_ls_shift/su_mean 0.000
_refine_ls_structure_factor_coef Fsqd
_refine_ls_weighting_details 'calc w=1/[\s^2^(Fo^2^)+(0.0361P)^2^+0.2346P] where P=(Fo^2^+2Fc^2^)/3'
_refine_ls_weighting_scheme calc
_refine_ls_wR_factor_gt 0.0631
_refine_ls_wR_factor_ref 0.0663
_reflns_number_gt 7332
_reflns_number_total 8800
_reflns_threshold_expression I>2\s(I)
_cod_data_source_file wn2343.cif
_cod_data_source_block I
_cod_depositor_comments
;
The following automatic conversions were performed:
'_symmetry_cell_setting' value 'Triclinic' changed to 'triclinic'
according to '/home/saulius/struct/CIF-dictionaries/cif_core.dic'
dictionary named 'cif_core.dic' version 2.4.1 from 2010-06-29.

Automatic conversion script
Id: cif_fix_enum 1527 2010-12-29 10:47:43Z saulius 

The following automatic conversions were performed:

'_symmetry_cell_setting' value 'Triclinic' changed to 'triclinic'
according to /home/saulius/struct/CIF-dictionaries/cif_core.dic
dictionary named 'cif_core.dic' version 2.4.1 from 2010-06-29.

Automatic conversion script
Id: cif_fix_values 1715 2011-07-08 13:25:40Z adriana 
;
_cod_database_code 2223225
_cod_database_fobs_code 2223225

loop_
_symmetry_equiv_pos_as_xyz
'x, y, z'
'-x, -y, -z'

loop_
_atom_site_type_symbol
_atom_site_label
_atom_site_fract_x
_atom_site_fract_y
_atom_site_fract_z
_atom_site_U_iso_or_equiv
_atom_site_adp_type
_atom_site_calc_flag
_atom_site_refinement_flags
_atom_site_occupancy
_atom_site_disorder_assembly
_atom_site_disorder_group
Br Br1A 0.79537(2) 1.230776(16) 0.197580(14) 0.02458(4) Uani d . 1 . .
Br Br2A 0.90786(2) 1.101536(16) 0.387687(13) 0.02180(4) Uani d . 1 . .
O O1A 0.76010(16) 0.62902(12) -0.10724(10) 0.0229(2) Uani d . 1 . .
O O2A 0.30267(16) 0.76549(13) 0.10327(11) 0.0265(2) Uani d . 1 . .
O O3A 0.37293(16) 0.96938(13) 0.11963(11) 0.0257(2) Uani d . 1 . .
N N1A 0.40781(17) 0.86506(14) 0.10586(11) 0.0208(2) Uani d . 1 . .
C C1A 0.8937(2) 0.94163(16) 0.11837(13) 0.0209(3) Uani d . 1 . .
H H1AA 0.9990 1.0061 0.1578 0.025 Uiso calc R 1 . .
C C2A 0.8985(2) 0.83283(16) 0.03310(13) 0.0216(3) Uani d . 1 . .
H H2AA 1.0052 0.8260 0.0142 0.026 Uiso calc R 1 . .
C C3A 0.7427(2) 0.73241(15) -0.02523(13) 0.0195(3) Uani d . 1 . .
C C4A 0.58321(19) 0.74374(15) 0.00283(13) 0.0188(2) Uani d . 1 . .
H H4AA 0.4792 0.6770 -0.0335 0.023 Uiso calc R 1 . .
C C5A 0.58299(19) 0.85699(15) 0.08631(13) 0.0185(2) Uani d . 1 . .
C C6A 0.73536(19) 0.95856(15) 0.14790(13) 0.0184(2) Uani d . 1 . .
C C7A 0.7370(2) 1.07568(15) 0.24351(13) 0.0196(3) Uani d . 1 . .
C C8A 0.6054(2) 0.52136(17) -0.16335(15) 0.0256(3) Uani d . 1 . .
H H8AA 0.6344 0.4546 -0.2193 0.038 Uiso calc R 1 . .
H H8AB 0.5141 0.5491 -0.2029 0.038 Uiso calc R 1 . .
H H8AC 0.5640 0.4883 -0.1055 0.038 Uiso calc R 1 . .
Br Br1B -0.20637(2) 0.726206(17) 0.325018(14) 0.02462(4) Uani d . 1 . .
Br Br2B -0.10244(2) 0.523519(16) 0.125556(13) 0.02342(4) Uani d . 1 . .
O O1B 0.50849(16) 0.63292(12) 0.60857(11) 0.0243(2) Uani d . 1 . .
O O2B 0.49443(16) 0.92884(12) 0.36858(11) 0.0252(2) Uani d . 1 . .
O O3B 0.22098(17) 0.93622(12) 0.34859(12) 0.0261(2) Uani d . 1 . .
N N1B 0.33898(17) 0.88484(13) 0.36914(11) 0.0197(2) Uani d . 1 . .
C C1B 0.1045(2) 0.56681(15) 0.38962(13) 0.0206(3) Uani d . 1 . .
H H1BA -0.0019 0.5017 0.3575 0.025 Uiso calc R 1 . .
C C2B 0.2309(2) 0.55536(16) 0.47501(14) 0.0215(3) Uani d . 1 . .
H H2BA 0.2081 0.4840 0.5005 0.026 Uiso calc R 1 . .
C C3B 0.3935(2) 0.65079(16) 0.52360(13) 0.0200(3) Uani d . 1 . .
C C4B 0.4281(2) 0.75603(15) 0.48395(13) 0.0199(3) Uani d . 1 . .
H H4BA 0.5370 0.8186 0.5131 0.024 Uiso calc R 1 . .
C C5B 0.29538(19) 0.76575(15) 0.39929(13) 0.0180(2) Uani d . 1 . .
C C6B 0.13101(19) 0.67357(15) 0.34948(13) 0.0185(2) Uani d . 1 . .
C C7B -0.0114(2) 0.68337(16) 0.25833(13) 0.0203(3) Uani d . 1 . .
C C8B 0.6731(2) 0.73163(19) 0.66117(16) 0.0289(3) Uani d . 1 . .
H H8BA 0.7436 0.7088 0.7196 0.043 Uiso calc R 1 . .
H H8BB 0.6504 0.8126 0.6971 0.043 Uiso calc R 1 . .
H H8BC 0.7359 0.7397 0.6021 0.043 Uiso calc R 1 . .
H H7A 0.627(3) 1.0704(19) 0.2645(17) 0.013(4) Uiso d . 1 . .
H H7B 0.022(3) 0.747(2) 0.226(2) 0.028(6) Uiso d . 1 . .

loop_
_atom_site_aniso_label
_atom_site_aniso_U_11
_atom_site_aniso_U_22
_atom_site_aniso_U_33
_atom_site_aniso_U_12
_atom_site_aniso_U_13
_atom_site_aniso_U_23
Br1A 0.03013(8) 0.01907(7) 0.02323(7) 0.00585(6) 0.00401(6) 0.00714(6)
Br2A 0.01964(7) 0.02534(8) 0.01851(6) 0.00619(5) 0.00280(5) 0.00539(5)
O1A 0.0221(5) 0.0217(5) 0.0231(5) 0.0078(4) 0.0056(4) 0.0033(4)
O2A 0.0185(5) 0.0262(6) 0.0315(6) 0.0021(4) 0.0067(4) 0.0068(5)
O3A 0.0211(5) 0.0255(6) 0.0293(6) 0.0111(4) 0.0033(4) 0.0052(5)
N1A 0.0171(5) 0.0232(6) 0.0198(5) 0.0060(5) 0.0029(4) 0.0043(5)
C1A 0.0167(6) 0.0229(7) 0.0215(6) 0.0049(5) 0.0037(5) 0.0060(5)
C2A 0.0180(6) 0.0255(7) 0.0210(6) 0.0071(5) 0.0051(5) 0.0062(5)
C3A 0.0206(6) 0.0198(7) 0.0185(6) 0.0076(5) 0.0039(5) 0.0061(5)
C4A 0.0173(6) 0.0179(6) 0.0196(6) 0.0050(5) 0.0020(5) 0.0051(5)
C5A 0.0158(6) 0.0200(7) 0.0199(6) 0.0062(5) 0.0037(5) 0.0063(5)
C6A 0.0173(6) 0.0189(6) 0.0186(6) 0.0051(5) 0.0036(5) 0.0060(5)
C7A 0.0191(6) 0.0186(6) 0.0189(6) 0.0034(5) 0.0034(5) 0.0046(5)
C8A 0.0278(8) 0.0205(7) 0.0260(7) 0.0066(6) 0.0064(6) 0.0042(6)
Br1B 0.01982(7) 0.02733(8) 0.02389(7) 0.00989(6) 0.00277(5) 0.00308(6)
Br2B 0.02590(7) 0.02424(8) 0.01841(6) 0.00830(6) 0.00365(5) 0.00441(5)
O1B 0.0208(5) 0.0264(6) 0.0264(5) 0.0062(4) 0.0013(4) 0.0125(5)
O2B 0.0205(5) 0.0262(6) 0.0282(6) 0.0014(4) 0.0061(4) 0.0118(5)
O3B 0.0262(6) 0.0224(6) 0.0327(6) 0.0100(5) 0.0059(5) 0.0122(5)
N1B 0.0209(6) 0.0174(6) 0.0202(5) 0.0043(5) 0.0045(4) 0.0065(4)
C1B 0.0197(6) 0.0189(7) 0.0225(6) 0.0038(5) 0.0042(5) 0.0076(5)
C2B 0.0211(6) 0.0197(7) 0.0251(7) 0.0055(5) 0.0058(5) 0.0094(5)
C3B 0.0187(6) 0.0211(7) 0.0216(6) 0.0073(5) 0.0049(5) 0.0077(5)
C4B 0.0181(6) 0.0200(7) 0.0211(6) 0.0050(5) 0.0040(5) 0.0065(5)
C5B 0.0191(6) 0.0165(6) 0.0196(6) 0.0055(5) 0.0057(5) 0.0066(5)
C6B 0.0170(6) 0.0190(6) 0.0192(6) 0.0051(5) 0.0042(5) 0.0058(5)
C7B 0.0193(6) 0.0199(7) 0.0208(6) 0.0048(5) 0.0039(5) 0.0065(5)
C8B 0.0228(7) 0.0303(9) 0.0301(8) 0.0047(6) -0.0012(6) 0.0112(7)

loop_
_atom_type_symbol
_atom_type_description
_atom_type_scat_dispersion_real
_atom_type_scat_dispersion_imag
_atom_type_scat_source
C C 0.0033 0.0016 'International Tables Vol C Tables 4.2.6.8 and 6.1.1.4'
H H 0.0000 0.0000 'International Tables Vol C Tables 4.2.6.8 and 6.1.1.4'
N N 0.0061 0.0033 'International Tables Vol C Tables 4.2.6.8 and 6.1.1.4'
O O 0.0106 0.0060 'International Tables Vol C Tables 4.2.6.8 and 6.1.1.4'
Br Br -0.2901 2.4595 'International Tables Vol C Tables 4.2.6.8 and 6.1.1.4'

loop_
_geom_angle_atom_site_label_1
_geom_angle_atom_site_label_2
_geom_angle_atom_site_label_3
_geom_angle_site_symmetry_1
_geom_angle_site_symmetry_3
_geom_angle
_geom_angle_publ_flag
C3A O1A C8A . . 117.29(13) ?
O3A N1A O2A . . 123.97(14) ?
O3A N1A C5A . . 118.23(13) ?
O2A N1A C5A . . 117.75(14) ?
C2A C1A C6A . . 122.27(14) ?
C2A C1A H1AA . . 118.9 ?
C6A C1A H1AA . . 118.9 ?
C1A C2A C3A . . 120.06(14) ?
C1A C2A H2AA . . 120.0 ?
C3A C2A H2AA . . 120.0 ?
O1A C3A C4A . . 124.35(14) ?
O1A C3A C2A . . 115.97(13) ?
C4A C3A C2A . . 119.68(14) ?
C5A C4A C3A . . 118.44(14) ?
C5A C4A H4AA . . 120.8 ?
C3A C4A H4AA . . 120.8 ?
C4A C5A C6A . . 123.78(14) ?
C4A C5A N1A . . 115.23(13) ?
C6A C5A N1A . . 120.98(14) ?
C5A C6A C1A . . 115.70(14) ?
C5A C6A C7A . . 123.71(13) ?
C1A C6A C7A . . 120.52(13) ?
C6A C7A Br2A . . 111.59(11) ?
C6A C7A Br1A . . 110.77(10) ?
Br2A C7A Br1A . . 108.66(7) ?
C6A C7A H7A . . 113.2(12) ?
Br2A C7A H7A . . 104.8(12) ?
Br1A C7A H7A . . 107.5(12) ?
O1A C8A H8AA . . 109.5 ?
O1A C8A H8AB . . 109.5 ?
H8AA C8A H8AB . . 109.5 ?
O1A C8A H8AC . . 109.5 ?
H8AA C8A H8AC . . 109.5 ?
H8AB C8A H8AC . . 109.5 ?
C3B O1B C8B . . 116.75(13) ?
O3B N1B O2B . . 123.87(14) ?
O3B N1B C5B . . 118.83(12) ?
O2B N1B C5B . . 117.28(13) ?
C2B C1B C6B . . 122.16(14) ?
C2B C1B H1BA . . 118.9 ?
C6B C1B H1BA . . 118.9 ?
C1B C2B C3B . . 120.25(14) ?
C1B C2B H2BA . . 119.9 ?
C3B C2B H2BA . . 119.9 ?
O1B C3B C4B . . 124.10(14) ?
O1B C3B C2B . . 116.25(14) ?
C4B C3B C2B . . 119.65(14) ?
C3B C4B C5B . . 118.43(14) ?
C3B C4B H4BA . . 120.8 ?
C5B C4B H4BA . . 120.8 ?
C4B C5B C6B . . 123.70(14) ?
C4B C5B N1B . . 114.52(13) ?
C6B C5B N1B . . 121.73(13) ?
C5B C6B C1B . . 115.76(14) ?
C5B C6B C7B . . 123.88(14) ?
C1B C6B C7B . . 120.36(13) ?
C6B C7B Br2B . . 111.47(11) ?
C6B C7B Br1B . . 110.83(10) ?
Br2B C7B Br1B . . 109.65(7) ?
C6B C7B H7B . . 115.7(15) ?
Br2B C7B H7B . . 105.1(15) ?
Br1B C7B H7B . . 103.7(15) ?
O1B C8B H8BA . . 109.5 ?
O1B C8B H8BB . . 109.5 ?
H8BA C8B H8BB . . 109.5 ?
O1B C8B H8BC . . 109.5 ?
H8BA C8B H8BC . . 109.5 ?
H8BB C8B H8BC . . 109.5 ?

loop_
_geom_bond_atom_site_label_1
_geom_bond_atom_site_label_2
_geom_bond_site_symmetry_2
_geom_bond_distance
_geom_bond_publ_flag
Br1A C7A . 1.9587(15) ?
Br2A C7A . 1.9462(15) ?
O1A C3A . 1.3535(19) ?
O1A C8A . 1.433(2) ?
O2A N1A . 1.2306(18) ?
O3A N1A . 1.2305(19) ?
N1A C5A . 1.4710(19) ?
C1A C2A . 1.377(2) ?
C1A C6A . 1.405(2) ?
C1A H1AA . 0.9300 ?
C2A C3A . 1.402(2) ?
C2A H2AA . 0.9300 ?
C3A C4A . 1.392(2) ?
C4A C5A . 1.388(2) ?
C4A H4AA . 0.9300 ?
C5A C6A . 1.397(2) ?
C6A C7A . 1.489(2) ?
C7A H7A . 0.948(19) ?
C8A H8AA . 0.9600 ?
C8A H8AB . 0.9600 ?
C8A H8AC . 0.9600 ?
Br1B C7B . 1.9576(16) ?
Br2B C7B . 1.9460(16) ?
O1B C3B . 1.3547(19) ?
O1B C8B . 1.431(2) ?
O2B N1B . 1.2314(17) ?
O3B N1B . 1.2288(18) ?
N1B C5B . 1.4680(19) ?
C1B C2B . 1.378(2) ?
C1B C6B . 1.404(2) ?
C1B H1BA . 0.9300 ?
C2B C3B . 1.401(2) ?
C2B H2BA . 0.9300 ?
C3B C4B . 1.388(2) ?
C4B C5B . 1.395(2) ?
C4B H4BA . 0.9300 ?
C5B C6B . 1.395(2) ?
C6B C7B . 1.497(2) ?
C7B H7B . 0.92(2) ?
C8B H8BA . 0.9600 ?
C8B H8BB . 0.9600 ?
C8B H8BC . 0.9600 ?

loop_
_geom_contact_atom_site_label_1
_geom_contact_atom_site_label_2
_geom_contact_distance
_geom_contact_site_symmetry_1
_geom_contact_site_symmetry_2
_geom_contact_publ_flag
Br1A Br2B 3.5915(3) . 1_665 yes
Br2A Br1B 3.6279(2) . 2_676 yes

loop_
_geom_hbond_atom_site_label_D
_geom_hbond_atom_site_label_H
_geom_hbond_atom_site_label_A
_geom_hbond_site_symmetry_A
_geom_hbond_distance_DH
_geom_hbond_distance_HA
_geom_hbond_distance_DA
_geom_hbond_angle_DHA
_geom_hbond_publ_flag
C7A H7A O2B . 0.95(2) 2.47(2) 3.134(2) 126.8(17) yes
C8B H8BA O1A 1_556 0.9600 2.5200 3.370(2) 148.00 yes
C8A H8AA Cg2 2_665 0.9600 2.9500 3.839(2) 155.00 yes

loop_
_geom_torsion_atom_site_label_1
_geom_torsion_atom_site_label_2
_geom_torsion_atom_site_label_3
_geom_torsion_atom_site_label_4
_geom_torsion_site_symmetry_1
_geom_torsion_site_symmetry_2
_geom_torsion_site_symmetry_3
_geom_torsion_site_symmetry_4
_geom_torsion
_geom_torsion_publ_flag
C6A C1A C2A C3A . . . . -1.9(2) ?
C8A O1A C3A C4A . . . . -3.9(2) ?
C8A O1A C3A C2A . . . . 176.29(14) ?
C1A C2A C3A O1A . . . . -179.68(14) ?
C1A C2A C3A C4A . . . . 0.5(2) ?
O1A C3A C4A C5A . . . . -178.01(14) ?
C2A C3A C4A C5A . . . . 1.8(2) ?
C3A C4A C5A C6A . . . . -2.9(2) ?
C3A C4A C5A N1A . . . . 176.35(13) ?
O3A N1A C5A C4A . . . . -139.68(14) ?
O2A N1A C5A C4A . . . . 37.79(19) ?
O3A N1A C5A C6A . . . . 39.6(2) ?
O2A N1A C5A C6A . . . . -142.94(15) ?
C4A C5A C6A C1A . . . . 1.6(2) ?
N1A C5A C6A C1A . . . . -177.63(13) ?
C4A C5A C6A C7A . . . . -175.35(14) ?
N1A C5A C6A C7A . . . . 5.5(2) ?
C2A C1A C6A C5A . . . . 0.9(2) ?
C2A C1A C6A C7A . . . . 177.90(14) ?
C5A C6A C7A Br2A . . . . 124.47(14) ?
C1A C6A C7A Br2A . . . . -52.30(17) ?
C5A C6A C7A Br1A . . . . -114.33(14) ?
C1A C6A C7A Br1A . . . . 68.89(16) ?
C6B C1B C2B C3B . . . . -1.1(2) ?
C8B O1B C3B C4B . . . . 1.5(2) ?
C8B O1B C3B C2B . . . . -178.30(15) ?
C1B C2B C3B O1B . . . . 178.77(15) ?
C1B C2B C3B C4B . . . . -1.1(2) ?
O1B C3B C4B C5B . . . . -177.36(15) ?
C2B C3B C4B C5B . . . . 2.4(2) ?
C3B C4B C5B C6B . . . . -1.9(2) ?
C3B C4B C5B N1B . . . . 175.71(14) ?
O3B N1B C5B C4B . . . . -142.98(15) ?
O2B N1B C5B C4B . . . . 35.46(19) ?
O3B N1B C5B C6B . . . . 34.7(2) ?
O2B N1B C5B C6B . . . . -146.90(14) ?
C4B C5B C6B C1B . . . . -0.1(2) ?
N1B C5B C6B C1B . . . . -177.56(14) ?
C4B C5B C6B C7B . . . . -179.76(15) ?
N1B C5B C6B C7B . . . . 2.8(2) ?
C2B C1B C6B C5B . . . . 1.6(2) ?
C2B C1B C6B C7B . . . . -178.73(15) ?
C5B C6B C7B Br2B . . . . 130.42(13) ?
C1B C6B C7B Br2B . . . . -49.18(17) ?
C5B C6B C7B Br1B . . . . -107.15(14) ?
C1B C6B C7B Br1B . . . . 73.24(17) ?
